data_1000033
loop_
_publ_author_name
'de Villiers, J. P. R.'

_publ_section_title
;
 Crystal structures of aragonite, strontianite, and witherite
;
_journal_coden_ASTM AMMIAY
_journal_name_full 'American Mineralogist'
_journal_page_first 758
_journal_page_last 767
_journal_volume 56
_journal_year 1971
_chemical_compound_source 'from Anglesarke, Lancashire, England'
_chemical_formula_structural 'Ba C O3'
_chemical_formula_sum 'C Ba O3'
_chemical_name_mineral Witherite
_chemical_name_systematic 'Barium carbonate'
_space_group_crystal_system orthorhombic
_space_group_IT_number 62
_space_group_name_Hall '-P 2n 2a'
_space_group_name_H-M_alt 'P m c n'
_cell_angle_alpha 90
_cell_angle_beta 90
_cell_angle_gamma 90
_cell_formula_units_Z 4
_cell_length_a 5.3126(5)
_cell_length_b 8.8958(5)
_cell_length_c 6.4284(5)
_cell_volume 303.8
_refine_ls_R_factor_all 0.033
_cod_depositor_comments
;
 Merging entries 1000033 and 9000228. Marking entry 9000228 as a duplicate
 of entry 1000033. Marking entries 1000033 and 9000228 as being related
 to AMCSD 0000235.

 Antanas Vaitkus,
 2018-07-06
;
_cod_original_formula_sum 'Ba C O3'
_cod_database_code 1000033

loop_
_space_group_symop_id
_space_group_symop_operation_xyz
1 x,y,z
2 -x+1/2,-y+1/2,z+1/2
3 x+1/2,-y,-z
4 -x,y+1/2,-z+1/2
5 -x,-y,-z
6 x+1/2,y+1/2,-z+1/2
7 -x+1/2,y,z
8 x,-y+1/2,z+1/2

loop_
_atom_site_aniso_label
_atom_site_aniso_U_11
_atom_site_aniso_U_22
_atom_site_aniso_U_33
_atom_site_aniso_U_12
_atom_site_aniso_U_13
_atom_site_aniso_U_23
Ba 0.00691 0.00730 0.00335 0.00000 0.00000 -0.00029
C 0.00729 0.00922 0.02596 0.00000 0.00000 0.00464
O1 0.01530 0.00802 0.02219 0.00000 0.00000 -0.00145
O2 0.01029 0.01082 0.01696 0.00168 -0.00173 0.00174

loop_
_atom_site_label
_atom_site_type_symbol
_atom_site_symmetry_multiplicity
_atom_site_Wyckoff_symbol
_atom_site_fract_x
_atom_site_fract_y
_atom_site_fract_z
_atom_site_occupancy
_atom_site_calc_flag
Ba Ba2+ 4 c 0.25 0.41631(5) 0.7549(2) 1 d
C C4+ 4 c 0.25 0.7570(12) -0.0810(26) 1 d
O1 O2- 4 c 0.25 0.9011(8) -0.0878(19) 1 d
O2 O2- 8 d 0.4595(10) 0.6839(6) -0.0790(14) 1 d

loop_
_atom_type_symbol
_atom_type_oxidation_number
Ba2+ 2
C4+ 4
O2- -2

loop_
_cod_related_entry_id
_cod_related_entry_database
_cod_related_entry_code
1 AMCSD 0000235
